data_4508032
loop_
_publ_author_name
'Bhattacharya, Suman'
'Saraswatula, Viswanadha G.'
'Saha, Binoy K.'

_publ_section_title
;
 Thermal Expansion in Alkane Diacids---Another Property Showing
 Alternation in an Odd--Even Series
;
_journal_issue 8
_journal_name_full 'Crystal Growth &amp; Design'
_journal_page_first 3651
_journal_paper_doi 10.1021/cg400668w
_journal_volume 13
_journal_year 2013
_chemical_formula_moiety 'C9 H16 O4'
_chemical_formula_sum 'C9 H16 O4'
_chemical_formula_weight 188.20
_chemical_name_common C9-298-alpha-polymorph
_chemical_name_systematic 'Heptane-1,7-dicarboxylic acid'
_space_group_crystal_system monoclinic
_space_group_IT_number 14
_space_group_name_Hall '-P 2ybc'
_space_group_name_H-M_alt 'P 1 21/c 1'
_symmetry_space_group_name_Hall '-P 2ybc'
_symmetry_space_group_name_H-M 'P 1 21/c 1'
_atom_sites_solution_hydrogens geom
_atom_sites_solution_primary direct
_atom_sites_solution_secondary difmap
_audit_creation_date 2012-12-05
_audit_creation_method
;
  Olex2 1.2
  (compiled 2012.05.09 svn.r2324, GUI svn.r4230)
;
_cell_angle_alpha 90.00
_cell_angle_beta 98.299(6)
_cell_angle_gamma 90.00
_cell_formula_units_Z 4
_cell_length_a 5.6227(4)
_cell_length_b 9.5985(6)
_cell_length_c 19.1796(13)
_cell_measurement_reflns_used 1419
_cell_measurement_temperature 298(2)
_cell_measurement_theta_max 29.0939
_cell_measurement_theta_min 4.2264
_cell_volume 1024.27(12)
_computing_cell_refinement
;
CrysAlisPro, Agilent Technologies,
Version 1.171.36.21 (release 14-08-2012 CrysAlis171 .NET)
(compiled Sep 14 2012,17:21:16)
;
_computing_data_collection
;
CrysAlisPro, Agilent Technologies,
Version 1.171.36.21 (release 14-08-2012 CrysAlis171 .NET)
(compiled Sep 14 2012,17:21:16)
;
_computing_data_reduction
;
CrysAlisPro, Agilent Technologies,
Version 1.171.36.21 (release 14-08-2012 CrysAlis171 .NET)
(compiled Sep 14 2012,17:21:16)
;
_computing_molecular_graphics
;
O. V. Dolomanov, L. J. Bourhis, R. J. Gildea, J. A. K. Howard and H. Puschmann,
OLEX2: a complete structure solution, refinement and analysis program.
J. Appl. Cryst. (2009). 42, 339-341.
;
_computing_publication_material
;
O. V. Dolomanov, L. J. Bourhis, R. J. Gildea, J. A. K. Howard and H. Puschmann,
OLEX2: a complete structure solution, refinement and analysis program.
J. Appl. Cryst. (2009). 42, 339-341.
;
_computing_structure_refinement
;
SHELXL, G.M. Sheldrick, Acta Cryst.
(2008). A64, 112-122
;
_computing_structure_solution
;
SHELXS, G.M. Sheldrick, Acta Cryst.
(2008). A64, 112-122
;
_diffrn_ambient_temperature 298(2)
_diffrn_detector_area_resol_mean 15.9821
_diffrn_measured_fraction_theta_full 0.9887
_diffrn_measured_fraction_theta_max 0.8959
_diffrn_measurement_details
;
  1 omega  -82.00  -31.00   1.0000    5.0000
omega____ theta____ kappa____ phi______ frames
    -      -17.4960  -57.0000   60.0000 51

  2 omega   -8.00   51.00   1.0000    5.0000
omega____ theta____ kappa____ phi______ frames
    -      -17.4960   57.0000  -30.0000 59

  3 omega  -48.00   11.00   1.0000    5.0000
omega____ theta____ kappa____ phi______ frames
    -      -17.4960  -77.0000 -120.0000 59

  4 omega  -90.00  -39.00   1.0000    5.0000
omega____ theta____ kappa____ phi______ frames
    -      -17.4960  -37.0000 -180.0000 51

  5 omega  -39.00   13.00   1.0000    5.0000
omega____ theta____ kappa____ phi______ frames
    -      -17.4960   57.0000 -150.0000 52
;
_diffrn_measurement_device_type 'Xcalibur, Eos'
_diffrn_measurement_method '\w scans'
_diffrn_orient_matrix_UB_11 0.0611692000
_diffrn_orient_matrix_UB_12 0.0150575000
_diffrn_orient_matrix_UB_13 0.0341443000
_diffrn_orient_matrix_UB_21 -0.1119338000
_diffrn_orient_matrix_UB_22 0.0110153000
_diffrn_orient_matrix_UB_23 0.0121750000
_diffrn_orient_matrix_UB_31 -0.0043464000
_diffrn_orient_matrix_UB_32 -0.0714939000
_diffrn_orient_matrix_UB_33 0.0090557000
_diffrn_radiation_monochromator graphite
_diffrn_radiation_type 'Mo K\a'
_diffrn_radiation_wavelength 0.7107
_diffrn_reflns_av_R_equivalents 0.0273
_diffrn_reflns_av_unetI/netI 0.0341
_diffrn_reflns_limit_h_max 6
_diffrn_reflns_limit_h_min -6
_diffrn_reflns_limit_k_max 11
_diffrn_reflns_limit_k_min -11
_diffrn_reflns_limit_l_max 22
_diffrn_reflns_limit_l_min -21
_diffrn_reflns_number 4324
_diffrn_reflns_theta_full 25.00
_diffrn_reflns_theta_max 25.00
_diffrn_reflns_theta_min 4.23
_diffrn_source 'Enhance (Mo) X-ray Source'
_exptl_absorpt_coefficient_mu 0.095
_exptl_absorpt_correction_T_max 1.00000
_exptl_absorpt_correction_T_min 0.96239
_exptl_absorpt_correction_type multi-scan
_exptl_absorpt_process_details
;
CrysAlisPro, Agilent Technologies,
Version 1.171.36.21 (release 14-08-2012 CrysAlis171 .NET)
(compiled Sep 14 2012,17:21:16)
Empirical absorption correction using spherical harmonics,
 implemented in SCALE3 ABSPACK scaling algorithm.
;
_exptl_crystal_colour colourless
_exptl_crystal_density_diffrn 1.221
_exptl_crystal_density_method 'not measured'
_exptl_crystal_description block
_exptl_crystal_F_000 400
_exptl_crystal_size_max 0.42
_exptl_crystal_size_mid 0.38
_exptl_crystal_size_min 0.18
_refine_diff_density_max 0.237
_refine_diff_density_min -0.238
_refine_diff_density_rms 0.064
_refine_ls_extinction_method none
_refine_ls_goodness_of_fit_ref 1.091
_refine_ls_hydrogen_treatment mixed
_refine_ls_matrix_type full
_refine_ls_number_parameters 126
_refine_ls_number_reflns 1781
_refine_ls_number_restraints 0
_refine_ls_restrained_S_all 1.091
_refine_ls_R_factor_all 0.1187
_refine_ls_R_factor_gt 0.0948
_refine_ls_shift/su_max 0.000
_refine_ls_shift/su_mean 0.000
_refine_ls_structure_factor_coef Fsqd
_refine_ls_weighting_details 'calc w=1/[\s^2^(Fo^2^)+(0.0650P)^2^+3.1383P] where P=(Fo^2^+2Fc^2^)/3'
_refine_ls_weighting_scheme calc
_refine_ls_wR_factor_gt 0.2444
_refine_ls_wR_factor_ref 0.2569
_reflns_number_gt 1354
_reflns_number_total 1781
_reflns_threshold_expression >2sigma(I)
_cod_data_source_file cg400668w_si_002.cif
_cod_data_source_block C9-298
_cod_original_cell_volume 1024.28(12)
_cod_database_code 4508032

loop_
_space_group_symop_id
_space_group_symop_operation_xyz
1 'x, y, z'
2 '-x, y+1/2, -z+1/2'
3 '-x, -y, -z'
4 'x, -y-1/2, z-1/2'

loop_
_atom_site_label
_atom_site_type_symbol
_atom_site_fract_x
_atom_site_fract_y
_atom_site_fract_z
_atom_site_U_iso_or_equiv
_atom_site_adp_type
_atom_site_occupancy
_atom_site_symmetry_multiplicity
_atom_site_calc_flag
_atom_site_refinement_flags
O1 O -0.7596(7) 0.5379(4) 0.0576(2) 0.0705(13) Uani 1 1 d .
O4 O 0.8496(7) 0.5101(5) 0.41212(19) 0.0695(13) Uani 1 1 d .
O2 O -0.8611(8) 0.3314(4) 0.0136(2) 0.0739(14) Uani 1 1 d .
C3 C -0.3443(8) 0.4349(5) 0.1446(2) 0.0466(12) Uani 1 1 d .
H3A H -0.2635 0.4943 0.1145 0.056 Uiso 1 1 calc R
H3B H -0.4311 0.4944 0.1732 0.056 Uiso 1 1 calc R
O3 O 0.7601(6) 0.3978(4) 0.50433(17) 0.0640(12) Uani 1 1 d .
C5 C 0.0262(8) 0.4402(5) 0.2384(2) 0.0476(12) Uani 1 1 d .
H5A H 0.1186 0.4924 0.2083 0.057 Uiso 1 1 calc R
H5B H -0.0572 0.5066 0.2643 0.057 Uiso 1 1 calc R
C6 C 0.1967(8) 0.3559(5) 0.2901(3) 0.0518(13) Uani 1 1 d .
H6A H 0.2760 0.2878 0.2640 0.062 Uiso 1 1 calc R
H6B H 0.1033 0.3051 0.3205 0.062 Uiso 1 1 calc R
C7 C 0.3870(8) 0.4394(5) 0.3359(2) 0.0427(11) Uani 1 1 d .
H7A H 0.3113 0.5172 0.3563 0.051 Uiso 1 1 calc R
H7B H 0.4992 0.4768 0.3068 0.051 Uiso 1 1 calc R
C4 C -0.1587(8) 0.3517(5) 0.1924(3) 0.0493(12) Uani 1 1 d .
H4A H -0.0754 0.2908 0.1635 0.059 Uiso 1 1 calc R
H4B H -0.2408 0.2932 0.2226 0.059 Uiso 1 1 calc R
C1 C -0.7219(8) 0.4134(5) 0.0554(2) 0.0443(11) Uani 1 1 d .
C2 C -0.5216(8) 0.3416(5) 0.0992(2) 0.0489(12) Uani 1 1 d .
H2A H -0.4341 0.2879 0.0684 0.059 Uiso 1 1 calc R
H2B H -0.5885 0.2763 0.1297 0.059 Uiso 1 1 calc R
C9 C 0.7210(8) 0.4246(5) 0.4408(2) 0.0448(12) Uani 1 1 d .
C8 C 0.5239(9) 0.3531(5) 0.3945(3) 0.0559(14) Uani 1 1 d .
H8A H 0.4100 0.3183 0.4238 0.067 Uiso 1 1 calc R
H8B H 0.5913 0.2731 0.3735 0.067 Uiso 1 1 calc R
H2 H -0.990(12) 0.375(7) -0.002(3) 0.077(19) Uiso 1 1 d .
H4 H 1.016(16) 0.529(8) 0.445(4) 0.13(3) Uiso 1 1 d .

loop_
_atom_site_aniso_label
_atom_site_aniso_U_11
_atom_site_aniso_U_22
_atom_site_aniso_U_33
_atom_site_aniso_U_23
_atom_site_aniso_U_13
_atom_site_aniso_U_12
O1 0.064(2) 0.048(2) 0.085(3) -0.012(2) -0.041(2) 0.0090(19)
O4 0.061(2) 0.092(3) 0.050(2) 0.011(2) -0.0127(18) -0.032(2)
O2 0.064(2) 0.053(2) 0.088(3) -0.012(2) -0.045(2) 0.003(2)
C3 0.040(2) 0.048(3) 0.047(3) 0.003(2) -0.011(2) -0.004(2)
O3 0.049(2) 0.095(3) 0.0426(19) 0.0135(19) -0.0113(16) -0.018(2)
C5 0.040(2) 0.051(3) 0.048(3) 0.000(2) -0.011(2) -0.003(2)
C6 0.045(3) 0.054(3) 0.050(3) -0.001(2) -0.015(2) 0.002(2)
C7 0.038(2) 0.044(3) 0.042(2) 0.003(2) -0.0078(19) -0.001(2)
C4 0.041(2) 0.051(3) 0.050(3) 0.003(2) -0.011(2) -0.001(2)
C1 0.038(2) 0.048(3) 0.043(2) 0.001(2) -0.0074(19) -0.004(2)
C2 0.042(3) 0.052(3) 0.048(3) -0.002(2) -0.009(2) 0.003(2)
C9 0.036(2) 0.048(3) 0.046(3) 0.005(2) -0.009(2) 0.003(2)
C8 0.052(3) 0.052(3) 0.056(3) 0.003(2) -0.017(2) -0.008(2)

loop_
_atom_type_symbol
_atom_type_description
_atom_type_scat_dispersion_real
_atom_type_scat_dispersion_imag
_atom_type_scat_source
C C 0.0033 0.0016 'International Tables Vol C Tables 4.2.6.8 and 6.1.1.4'
H H 0.0000 0.0000 'International Tables Vol C Tables 4.2.6.8 and 6.1.1.4'
O O 0.0106 0.0060 'International Tables Vol C Tables 4.2.6.8 and 6.1.1.4'

loop_
_geom_angle_atom_site_label_1
_geom_angle_atom_site_label_2
_geom_angle_atom_site_label_3
_geom_angle
C9 O4 H4 111(4)
C1 O2 H2 109(4)
H3A C3 H3B 107.9
C4 C3 H3A 109.2
C4 C3 H3B 109.2
C4 C3 C2 112.0(4)
C2 C3 H3A 109.2
C2 C3 H3B 109.2
H5A C5 H5B 107.7
C6 C5 H5A 108.9
C6 C5 H5B 108.9
C6 C5 C4 113.4(4)
C4 C5 H5A 108.9
C4 C5 H5B 108.9
C5 C6 H6A 108.5
C5 C6 H6B 108.5
C5 C6 C7 115.2(4)
H6A C6 H6B 107.5
C7 C6 H6A 108.5
C7 C6 H6B 108.5
C6 C7 H7A 109.1
C6 C7 H7B 109.1
C6 C7 C8 112.5(4)
H7A C7 H7B 107.8
C8 C7 H7A 109.1
C8 C7 H7B 109.1
C3 C4 C5 114.2(4)
C3 C4 H4A 108.7
C3 C4 H4B 108.7
C5 C4 H4A 108.7
C5 C4 H4B 108.7
H4A C4 H4B 107.6
O1 C1 O2 121.6(4)
O1 C1 C2 124.2(4)
O2 C1 C2 114.2(4)
C3 C2 H2A 108.3
C3 C2 H2B 108.3
C1 C2 C3 115.8(4)
C1 C2 H2A 108.3
C1 C2 H2B 108.3
H2A C2 H2B 107.4
O4 C9 C8 117.6(4)
O3 C9 O4 122.1(4)
O3 C9 C8 120.3(5)
C7 C8 H8A 108.2
C7 C8 H8B 108.2
C9 C8 C7 116.6(4)
C9 C8 H8A 108.2
C9 C8 H8B 108.2
H8A C8 H8B 107.3

loop_
_geom_bond_atom_site_label_1
_geom_bond_atom_site_label_2
_geom_bond_distance
O1 C1 1.215(6)
O4 C9 1.269(6)
O4 H4 1.07(9)
O2 C1 1.301(5)
O2 H2 0.85(7)
C3 H3A 0.9700
C3 H3B 0.9700
C3 C4 1.513(6)
C3 C2 1.518(6)
O3 C9 1.235(5)
C5 H5A 0.9700
C5 H5B 0.9700
C5 C6 1.511(6)
C5 C4 1.522(6)
C6 H6A 0.9700
C6 H6B 0.9700
C6 C7 1.512(6)
C7 H7A 0.9700
C7 H7B 0.9700
C7 C8 1.514(6)
C4 H4A 0.9700
C4 H4B 0.9700
C1 C2 1.475(6)
C2 H2A 0.9700
C2 H2B 0.9700
C9 C8 1.484(6)
C8 H8A 0.9700
C8 H8B 0.9700

loop_
_geom_torsion_atom_site_label_1
_geom_torsion_atom_site_label_2
_geom_torsion_atom_site_label_3
_geom_torsion_atom_site_label_4
_geom_torsion
O1 C1 C2 C3 -5.1(8)
O4 C9 C8 C7 -38.4(7)
O2 C1 C2 C3 175.6(5)
O3 C9 C8 C7 143.5(5)
C5 C6 C7 C8 170.2(5)
C6 C5 C4 C3 175.0(4)
C6 C7 C8 C9 177.8(5)
C4 C3 C2 C1 174.8(4)
C4 C5 C6 C7 178.7(4)
C2 C3 C4 C5 179.1(4)
